data_4107103
loop_
_publ_author_name
'Andy M. Chapman'
'Mairi F. Haddow'
'Duncan F. Wass'

_publ_section_title
;
 Frustrated Lewis Pairs beyond the Main Group: Synthesis, Reactivity, and
 Small Molecule Activation with Cationic Zirconocene-Phosphinoaryloxide
 Complexes
;
_journal_name_full 'Journal of the American Chemical Society'
_journal_page_first 18463
_journal_page_last 18478
_journal_paper_doi 10.1021/ja207936p
_journal_volume 133
_journal_year 2011
_chemical_formula_moiety 'C42 H57 O P Zr, C24 B F20, 0.5(C6 H5 Cl)'
_chemical_formula_sum 'C69 H59.5 B Cl0.5 F20 O P Zr'
_chemical_formula_weight 1435.39
_chemical_name_systematic
; 
 ? 
;
_space_group_IT_number 14
_symmetry_cell_setting monoclinic
_symmetry_space_group_name_Hall '-P 2ybc'
_symmetry_space_group_name_H-M 'P 1 21/c 1'
_atom_sites_solution_hydrogens geom
_atom_sites_solution_primary direct
_atom_sites_solution_secondary difmap
_audit_creation_method SHELXL-97
_cell_angle_alpha 90.00
_cell_angle_beta 94.2310(10)
_cell_angle_gamma 90.00
_cell_formula_units_Z 4
_cell_length_a 10.9035(2)
_cell_length_b 29.5252(5)
_cell_length_c 19.8647(4)
_cell_measurement_reflns_used 9912
_cell_measurement_temperature 100(2)
_cell_measurement_theta_max 29.85
_cell_measurement_theta_min 2.31
_cell_volume 6377.6(2)
_computing_cell_refinement 'Bruker Apex II'
_computing_data_collection 'Bruker Apex II'
_computing_data_reduction 'Bruker SAINT'
_computing_molecular_graphics 'Bruker ShelXTL'
_computing_publication_material 'Bruker ShelXTL'
_computing_structure_refinement 'SHELXL-97 (Sheldrick, 2008)'
_computing_structure_solution 'SHELXS-97 (Sheldrick, 2008)'
_diffrn_ambient_temperature 100(2)
_diffrn_measured_fraction_theta_full 0.995
_diffrn_measured_fraction_theta_max 0.995
_diffrn_measurement_device_type 'Bruker Apex II kappa CCD area detector'
_diffrn_measurement_method 'phi and omega scans'
_diffrn_radiation_monochromator graphite
_diffrn_radiation_source 'fine-focus sealed tube'
_diffrn_radiation_type MoK\a
_diffrn_radiation_wavelength 0.71073
_diffrn_reflns_av_R_equivalents 0.0513
_diffrn_reflns_av_sigmaI/netI 0.0506
_diffrn_reflns_limit_h_max 16
_diffrn_reflns_limit_h_min -13
_diffrn_reflns_limit_k_max 44
_diffrn_reflns_limit_k_min -44
_diffrn_reflns_limit_l_max 29
_diffrn_reflns_limit_l_min -29
_diffrn_reflns_number 91558
_diffrn_reflns_theta_full 32.40
_diffrn_reflns_theta_max 32.40
_diffrn_reflns_theta_min 1.87
_exptl_absorpt_coefficient_mu 0.321
_exptl_absorpt_correction_T_max 0.7464
_exptl_absorpt_correction_T_min 0.6605
_exptl_absorpt_correction_type multi-scan
_exptl_absorpt_process_details 'SADABS V2008/1'
_exptl_crystal_colour green
_exptl_crystal_density_diffrn 1.495
_exptl_crystal_description needle
_exptl_crystal_F_000 2920
_exptl_crystal_size_max 0.12
_exptl_crystal_size_mid 0.04
_exptl_crystal_size_min 0.04
_refine_diff_density_max 1.061
_refine_diff_density_min -0.907
_refine_diff_density_rms 0.079
_refine_ls_extinction_method none
_refine_ls_goodness_of_fit_ref 1.020
_refine_ls_hydrogen_treatment constr
_refine_ls_matrix_type full
_refine_ls_number_parameters 878
_refine_ls_number_reflns 22803
_refine_ls_number_restraints 48
_refine_ls_restrained_S_all 1.023
_refine_ls_R_factor_all 0.0743
_refine_ls_R_factor_gt 0.0448
_refine_ls_shift/su_max 0.003
_refine_ls_shift/su_mean 0.000
_refine_ls_structure_factor_coef Fsqd
_refine_ls_weighting_details 'calc w=1/[\s^2^(Fo^2^)+(0.0508P)^2^+3.3193P] where P=(Fo^2^+2Fc^2^)/3'
_refine_ls_weighting_scheme calc
_refine_ls_wR_factor_gt 0.1025
_refine_ls_wR_factor_ref 0.1171
_reflns_number_gt 16385
_reflns_number_total 22803
_reflns_threshold_expression >2sigma(I)
_cod_data_source_file ja207936p_si_008.cif
_cod_data_source_block amc233phcch_0m
_cod_original_formula_sum 'C69 H59.50 B Cl0.50 F20 O P Zr'
_cod_database_code 4107103

loop_
_symmetry_equiv_pos_as_xyz
'x, y, z'
'-x, y+1/2, -z+1/2'
'-x, -y, -z'
'x, -y-1/2, z-1/2'

loop_
_atom_site_label
_atom_site_type_symbol
_atom_site_fract_x
_atom_site_fract_y
_atom_site_fract_z
_atom_site_U_iso_or_equiv
_atom_site_adp_type
_atom_site_occupancy
_atom_site_symmetry_multiplicity
_atom_site_calc_flag
_atom_site_refinement_flags
_atom_site_disorder_assembly
_atom_site_disorder_group
Zr1 Zr 0.231266(14) 0.868555(6) 0.100024(8) 0.01426(4) Uani 1 1 d . . .
P1 P 0.53489(4) 0.859133(16) 0.27551(2) 0.01760(9) Uani 1 1 d . . .
O1 O 0.34238(11) 0.89958(4) 0.17215(6) 0.0178(2) Uani 1 1 d . . .
C1 C 0.05004(16) 0.81703(6) 0.12653(9) 0.0200(3) Uani 1 1 d . . .
C2 C 0.10042(16) 0.83505(6) 0.18933(9) 0.0199(3) Uani 1 1 d . . .
C3 C 0.07972(15) 0.88232(6) 0.18886(9) 0.0183(3) Uani 1 1 d . . .
C4 C 0.01796(15) 0.89416(6) 0.12524(9) 0.0180(3) Uani 1 1 d . . .
C5 C -0.00272(15) 0.85301(6) 0.08766(9) 0.0188(3) Uani 1 1 d . . .
C6 C 0.0395(2) 0.76769(7) 0.10856(11) 0.0284(4) Uani 1 1 d . . .
H6A H -0.0371 0.7555 0.1241 0.043 Uiso 1 1 calc R . .
H6B H 0.1096 0.7512 0.1303 0.043 Uiso 1 1 calc R . .
H6C H 0.0390 0.7642 0.0595 0.043 Uiso 1 1 calc R . .
C7 C 0.15236(19) 0.80750(7) 0.24822(10) 0.0280(4) Uani 1 1 d . . .
H7A H 0.1993 0.8273 0.2803 0.042 Uiso 1 1 calc R . .
H7B H 0.2066 0.7840 0.2322 0.042 Uiso 1 1 calc R . .
H7C H 0.0850 0.7933 0.2706 0.042 Uiso 1 1 calc R . .
C8 C 0.10846(16) 0.91458(7) 0.24648(9) 0.0232(4) Uani 1 1 d . . .
H8A H 0.0402 0.9148 0.2759 0.035 Uiso 1 1 calc R . .
H8B H 0.1200 0.9451 0.2287 0.035 Uiso 1 1 calc R . .
H8C H 0.1839 0.9049 0.2723 0.035 Uiso 1 1 calc R . .
C9 C -0.03622(18) 0.93970(7) 0.10764(10) 0.0251(4) Uani 1 1 d . . .
H9A H -0.0473 0.9428 0.0584 0.038 Uiso 1 1 calc R . .
H9B H 0.0193 0.9635 0.1261 0.038 Uiso 1 1 calc R . .
H9C H -0.1161 0.9426 0.1269 0.038 Uiso 1 1 calc R . .
C10 C -0.09128(17) 0.84635(8) 0.02639(10) 0.0265(4) Uani 1 1 d . . .
H10A H -0.0499 0.8301 -0.0085 0.040 Uiso 1 1 calc R . .
H10B H -0.1191 0.8759 0.0089 0.040 Uiso 1 1 calc R . .
H10C H -0.1623 0.8288 0.0390 0.040 Uiso 1 1 calc R . .
C11 C 0.27030(16) 0.92787(6) 0.01171(9) 0.0188(3) Uani 1 1 d . . .
C12 C 0.18631(15) 0.89689(6) -0.02132(9) 0.0186(3) Uani 1 1 d . . .
C13 C 0.24620(16) 0.85430(6) -0.02552(9) 0.0194(3) Uani 1 1 d . . .
C14 C 0.37063(16) 0.86018(6) 0.00196(9) 0.0193(3) Uani 1 1 d . . .
C15 C 0.38432(15) 0.90524(6) 0.02432(9) 0.0191(3) Uani 1 1 d . . .
C16 C 0.2483(2) 0.97797(7) 0.01906(11) 0.0284(4) Uani 1 1 d . . .
H16A H 0.3141 0.9911 0.0491 0.043 Uiso 1 1 calc R . .
H16B H 0.1690 0.9829 0.0381 0.043 Uiso 1 1 calc R . .
H16C H 0.2474 0.9925 -0.0253 0.043 Uiso 1 1 calc R . .
C17 C 0.07091(17) 0.91123(8) -0.06192(10) 0.0272(4) Uani 1 1 d . . .
H17A H 0.0925 0.9302 -0.0998 0.041 Uiso 1 1 calc R . .
H17B H 0.0187 0.9285 -0.0332 0.041 Uiso 1 1 calc R . .
H17C H 0.0264 0.8843 -0.0793 0.041 Uiso 1 1 calc R . .
C18 C 0.1976(2) 0.81215(7) -0.06050(10) 0.0292(4) Uani 1 1 d . . .
H18A H 0.1087 0.8152 -0.0711 0.044 Uiso 1 1 calc R . .
H18B H 0.2138 0.7860 -0.0309 0.044 Uiso 1 1 calc R . .
H18C H 0.2384 0.8078 -0.1023 0.044 Uiso 1 1 calc R . .
C19 C 0.47203(19) 0.82626(8) -0.00402(10) 0.0291(4) Uani 1 1 d . . .
H19A H 0.5110 0.8313 -0.0463 0.044 Uiso 1 1 calc R . .
H19B H 0.4378 0.7956 -0.0039 0.044 Uiso 1 1 calc R . .
H19C H 0.5334 0.8297 0.0342 0.044 Uiso 1 1 calc R . .
C20 C 0.50298(18) 0.92761(8) 0.04945(10) 0.0283(4) Uani 1 1 d . . .
H20A H 0.5702 0.9056 0.0493 0.042 Uiso 1 1 calc R . .
H20B H 0.4961 0.9387 0.0955 0.042 Uiso 1 1 calc R . .
H20C H 0.5199 0.9531 0.0199 0.042 Uiso 1 1 calc R . .
C21 C 0.40194(14) 0.92995(6) 0.21190(8) 0.0151(3) Uani 1 1 d . . .
C22 C 0.37298(16) 0.97610(6) 0.20494(9) 0.0191(3) Uani 1 1 d . . .
H22 H 0.3107 0.9853 0.1718 0.023 Uiso 1 1 calc R . .
C23 C 0.43339(16) 1.00844(6) 0.24534(9) 0.0197(3) Uani 1 1 d . . .
H23 H 0.4124 1.0395 0.2394 0.024 Uiso 1 1 calc R . .
C24 C 0.52506(17) 0.99602(7) 0.29487(10) 0.0221(4) Uani 1 1 d . . .
H24 H 0.5663 1.0184 0.3225 0.027 Uiso 1 1 calc R . .
C25 C 0.55459(16) 0.95088(7) 0.30302(9) 0.0209(3) Uani 1 1 d . . .
H25 H 0.6165 0.9422 0.3367 0.025 Uiso 1 1 calc R . .
C26 C 0.49463(15) 0.91722(6) 0.26227(8) 0.0170(3) Uani 1 1 d . . .
C27 C 0.50818(18) 0.83938(7) 0.36178(10) 0.0258(4) Uani 1 1 d . . .
C28 C 0.3976(2) 0.86624(8) 0.38480(11) 0.0338(5) Uani 1 1 d . . .
H28A H 0.3704 0.8528 0.4263 0.051 Uiso 1 1 calc R . .
H28B H 0.3301 0.8652 0.3494 0.051 Uiso 1 1 calc R . .
H28C H 0.4219 0.8978 0.3933 0.051 Uiso 1 1 calc R . .
C29 C 0.6191(2) 0.84719(9) 0.41268(11) 0.0366(5) Uani 1 1 d . . .
H29A H 0.6418 0.8793 0.4128 0.055 Uiso 1 1 calc R . .
H29B H 0.6886 0.8289 0.3999 0.055 Uiso 1 1 calc R . .
H29C H 0.5976 0.8384 0.4579 0.055 Uiso 1 1 calc R . .
C30 C 0.4759(2) 0.78877(8) 0.35834(12) 0.0360(5) Uani 1 1 d . . .
H30A H 0.5452 0.7718 0.3422 0.054 Uiso 1 1 calc R . .
H30B H 0.4030 0.7842 0.3272 0.054 Uiso 1 1 calc R . .
H30C H 0.4591 0.7780 0.4034 0.054 Uiso 1 1 calc R . .
C31 C 0.68779(17) 0.84698(7) 0.24562(10) 0.0232(4) Uani 1 1 d . . .
C32 C 0.78895(18) 0.87757(8) 0.27858(13) 0.0346(5) Uani 1 1 d . . .
H32A H 0.7957 0.8726 0.3275 0.052 Uiso 1 1 calc R . .
H32B H 0.7682 0.9093 0.2691 0.052 Uiso 1 1 calc R . .
H32C H 0.8676 0.8703 0.2602 0.052 Uiso 1 1 calc R . .
C33 C 0.72044(19) 0.79702(7) 0.25733(12) 0.0299(4) Uani 1 1 d . . .
H33A H 0.7958 0.7899 0.2355 0.045 Uiso 1 1 calc R . .
H33B H 0.6530 0.7780 0.2381 0.045 Uiso 1 1 calc R . .
H33C H 0.7335 0.7912 0.3059 0.045 Uiso 1 1 calc R . .
C34 C 0.6740(2) 0.85663(8) 0.16958(12) 0.0350(5) Uani 1 1 d . . .
H34A H 0.7518 0.8501 0.1498 0.052 Uiso 1 1 calc R . .
H34B H 0.6523 0.8885 0.1621 0.052 Uiso 1 1 calc R . .
H34C H 0.6090 0.8374 0.1483 0.052 Uiso 1 1 calc R . .
C35 C 0.32639(17) 0.80233(7) 0.11848(10) 0.0217(3) Uani 1 1 d . . .
C36 C 0.39048(17) 0.76956(6) 0.13273(10) 0.0214(3) Uani 1 1 d . . .
C37 C 0.47240(16) 0.73174(6) 0.14607(9) 0.0197(3) Uani 1 1 d . . .
C38 C 0.45623(17) 0.70154(7) 0.19866(10) 0.0243(4) Uani 1 1 d . . .
H38 H 0.3909 0.7060 0.2271 0.029 Uiso 1 1 calc R . .
C39 C 0.53496(19) 0.66500(7) 0.20971(11) 0.0289(4) Uani 1 1 d . . .
H39 H 0.5231 0.6446 0.2456 0.035 Uiso 1 1 calc R . .
C40 C 0.63090(19) 0.65801(7) 0.16885(11) 0.0281(4) Uani 1 1 d . . .
H40 H 0.6841 0.6327 0.1763 0.034 Uiso 1 1 calc R . .
C41 C 0.64858(19) 0.68816(7) 0.11710(11) 0.0297(4) Uani 1 1 d . . .
H41 H 0.7148 0.6837 0.0893 0.036 Uiso 1 1 calc R . .
C42 C 0.57033(18) 0.72472(7) 0.10569(10) 0.0261(4) Uani 1 1 d . . .
H42 H 0.5833 0.7452 0.0701 0.031 Uiso 1 1 calc R . .
B1 B 0.04321(17) 0.91868(7) 0.69652(10) 0.0169(3) Uani 1 1 d . . .
F1 F 0.13510(10) 1.01044(4) 0.75576(6) 0.0232(2) Uani 1 1 d . . .
F2 F 0.32177(11) 1.02177(4) 0.84575(6) 0.0305(3) Uani 1 1 d . . .
F3 F 0.46172(10) 0.95029(5) 0.89256(6) 0.0363(3) Uani 1 1 d . . .
F4 F 0.40035(11) 0.86474(5) 0.84805(6) 0.0327(3) Uani 1 1 d . . .
F5 F 0.20544(11) 0.85170(4) 0.76158(6) 0.0257(2) Uani 1 1 d . . .
F6 F 0.18450(10) 0.98241(4) 0.62423(6) 0.0309(3) Uani 1 1 d . . .
F7 F 0.10645(14) 1.05669(5) 0.55747(8) 0.0505(4) Uani 1 1 d . . .
F8 F -0.13608(15) 1.08150(5) 0.55440(8) 0.0511(4) Uani 1 1 d . . .
F9 F -0.29671(11) 1.02907(4) 0.61855(7) 0.0330(3) Uani 1 1 d . . .
F10 F -0.22504(9) 0.95259(4) 0.67726(6) 0.0222(2) Uani 1 1 d . . .
F11 F -0.02705(13) 0.81827(4) 0.71179(6) 0.0326(3) Uani 1 1 d . . .
F12 F -0.16622(15) 0.78545(4) 0.80311(7) 0.0445(4) Uani 1 1 d . . .
F13 F -0.28120(12) 0.84095(5) 0.88782(6) 0.0352(3) Uani 1 1 d . . .
F14 F -0.23910(10) 0.93208(4) 0.88322(6) 0.0279(3) Uani 1 1 d . . .
F15 F -0.08902(10) 0.96601(4) 0.79675(5) 0.0206(2) Uani 1 1 d . . .
F16 F -0.13286(10) 0.87857(4) 0.60069(6) 0.0272(3) Uani 1 1 d . . .
F17 F -0.09418(13) 0.82669(5) 0.49422(7) 0.0398(3) Uani 1 1 d . . .
F18 F 0.14040(14) 0.80539(5) 0.46557(7) 0.0402(3) Uani 1 1 d . . .
C43 C 0.16164(15) 0.93021(6) 0.75095(9) 0.0181(3) Uani 1 1 d . . .
C44 C 0.19576(16) 0.97237(7) 0.77672(9) 0.0196(3) Uani 1 1 d . . .
C45 C 0.29360(16) 0.97953(7) 0.82436(9) 0.0235(4) Uani 1 1 d . . .
C46 C 0.36327(16) 0.94348(8) 0.84847(9) 0.0263(4) Uani 1 1 d . . .
C47 C 0.33252(17) 0.90087(7) 0.82605(9) 0.0248(4) Uani 1 1 d . . .
C48 C 0.23274(16) 0.89490(7) 0.77960(9) 0.0207(3) Uani 1 1 d . . .
C49 C -0.01415(16) 0.96397(6) 0.65696(9) 0.0179(3) Uani 1 1 d . . .
C50 C 0.06272(17) 0.99215(7) 0.62279(10) 0.0230(4) Uani 1 1 d . . .
C51 C 0.0248(2) 1.03067(8) 0.58792(11) 0.0320(5) Uani 1 1 d . . .
C52 C -0.0971(2) 1.04322(7) 0.58596(11) 0.0322(5) Uani 1 1 d . . .
C53 C -0.17793(18) 1.01658(7) 0.61785(10) 0.0247(4) Uani 1 1 d . . .
C54 C -0.13655(16) 0.97743(6) 0.65039(9) 0.0189(3) Uani 1 1 d . . .
C55 C -0.05300(15) 0.89476(6) 0.74650(9) 0.0170(3) Uani 1 1 d . . .
C56 C -0.07593(18) 0.84869(6) 0.75258(10) 0.0223(4) Uani 1 1 d . . .
C57 C -0.1500(2) 0.83038(7) 0.79990(10) 0.0266(4) Uani 1 1 d . . .
C58 C -0.20788(17) 0.85821(7) 0.84290(10) 0.0243(4) Uani 1 1 d . . .
C59 C -0.18770(16) 0.90416(7) 0.83972(9) 0.0197(3) Uani 1 1 d . . .
C60 C -0.11027(15) 0.92083(6) 0.79377(9) 0.0164(3) Uani 1 1 d . . .
C61 C 0.07900(16) 0.88575(6) 0.63352(9) 0.0187(3) Uani 1 1 d . . .
C62 C -0.01456(17) 0.86881(6) 0.58954(9) 0.0212(3) Uani 1 1 d . . .
C63 C 0.00245(19) 0.84209(7) 0.53421(10) 0.0256(4) Uani 1 1 d . . .
C64 C 0.1208(2) 0.83110(7) 0.51939(10) 0.0281(4) Uani 1 1 d . . .
C65 C 0.21755(19) 0.84765(7) 0.55997(10) 0.0269(4) Uani 1 1 d . . .
C66 C 0.19592(17) 0.87475(7) 0.61480(9) 0.0229(4) Uani 1 1 d . . .
F20 F 0.29757(10) 0.89109(5) 0.64983(6) 0.0311(3) Uani 1 1 d . . .
F19 F 0.33339(12) 0.83834(5) 0.54534(6) 0.0384(3) Uani 1 1 d . . .
Cl1 Cl 0.4714(3) 1.07109(9) 0.45008(14) 0.0819(8) Uani 0.50 1 d P A -1
C67 C 0.4990(4) 1.01846(13) 0.4853(2) 0.0418(11) Uani 0.50 1 d PGU A -1
C68 C 0.6120(3) 0.9972(2) 0.4814(2) 0.081(3) Uani 0.50 1 d PGU A -1
H68 H 0.6761 1.0120 0.4601 0.097 Uiso 0.50 1 calc PR A -1
C69 C 0.6312(4) 0.9542(2) 0.5087(3) 0.089(3) Uani 0.50 1 d PGU A -1
H69 H 0.7084 0.9396 0.5060 0.107 Uiso 0.50 1 calc PR A -1
C70 C 0.5374(6) 0.93245(14) 0.5398(3) 0.117(4) Uani 0.50 1 d PGU A -1
H70 H 0.5506 0.9031 0.5584 0.141 Uiso 0.50 1 calc PR A -1
C71 C 0.4245(5) 0.95373(14) 0.5437(2) 0.0655(17) Uani 0.50 1 d PGU A -1
H71 H 0.3604 0.9389 0.5650 0.079 Uiso 0.50 1 calc PR A -1
C72 C 0.4053(3) 0.99673(13) 0.51644(19) 0.0369(14) Uani 0.50 1 d PGU A -1
H72 H 0.3280 1.0113 0.5191 0.044 Uiso 0.50 1 calc PR A -1

loop_
_atom_site_aniso_label
_atom_site_aniso_U_11
_atom_site_aniso_U_22
_atom_site_aniso_U_33
_atom_site_aniso_U_23
_atom_site_aniso_U_13
_atom_site_aniso_U_12
Zr1 0.01205(7) 0.01565(8) 0.01518(7) 0.00064(6) 0.00174(5) 0.00063(6)
P1 0.01506(19) 0.0199(2) 0.01770(19) 0.00351(16) 0.00039(15) 0.00169(16)
O1 0.0141(5) 0.0207(6) 0.0181(6) 0.0005(5) -0.0007(4) 0.0002(5)
C1 0.0169(8) 0.0207(9) 0.0231(8) -0.0019(7) 0.0066(6) -0.0052(6)
C2 0.0166(7) 0.0235(9) 0.0200(8) 0.0026(7) 0.0049(6) -0.0020(7)
C3 0.0132(7) 0.0230(9) 0.0189(8) -0.0033(6) 0.0035(6) -0.0011(6)
C4 0.0122(7) 0.0219(9) 0.0201(8) -0.0023(6) 0.0027(6) 0.0003(6)
C5 0.0136(7) 0.0245(9) 0.0185(8) -0.0020(6) 0.0031(6) -0.0035(6)
C6 0.0317(10) 0.0226(10) 0.0315(10) -0.0034(8) 0.0066(8) -0.0071(8)
C7 0.0284(10) 0.0329(11) 0.0232(9) 0.0080(8) 0.0053(7) 0.0025(8)
C8 0.0165(8) 0.0305(10) 0.0230(9) -0.0070(7) 0.0033(6) -0.0011(7)
C9 0.0217(9) 0.0266(10) 0.0270(9) 0.0001(8) 0.0023(7) 0.0067(7)
C10 0.0192(8) 0.0376(12) 0.0226(9) -0.0032(8) 0.0000(7) -0.0081(8)
C11 0.0195(8) 0.0197(8) 0.0174(7) 0.0036(6) 0.0023(6) -0.0014(6)
C12 0.0157(7) 0.0246(9) 0.0157(7) 0.0030(6) 0.0026(6) 0.0002(6)
C13 0.0204(8) 0.0222(9) 0.0159(7) -0.0005(6) 0.0041(6) -0.0017(7)
C14 0.0163(7) 0.0243(9) 0.0178(7) 0.0024(6) 0.0049(6) 0.0025(6)
C15 0.0156(7) 0.0244(9) 0.0172(7) 0.0030(6) 0.0013(6) -0.0036(6)
C16 0.0381(11) 0.0201(9) 0.0277(10) 0.0039(7) 0.0078(8) 0.0008(8)
C17 0.0184(8) 0.0417(12) 0.0212(9) 0.0079(8) 0.0000(7) 0.0028(8)
C18 0.0349(11) 0.0284(11) 0.0250(9) -0.0072(8) 0.0068(8) -0.0093(8)
C19 0.0262(9) 0.0365(12) 0.0259(9) 0.0061(8) 0.0102(7) 0.0118(8)
C20 0.0203(9) 0.0397(12) 0.0244(9) 0.0059(8) -0.0014(7) -0.0116(8)
C21 0.0109(6) 0.0195(8) 0.0153(7) 0.0011(6) 0.0028(5) 0.0000(6)
C22 0.0156(7) 0.0214(9) 0.0204(8) 0.0033(6) 0.0018(6) 0.0028(6)
C23 0.0182(8) 0.0174(8) 0.0240(8) 0.0004(6) 0.0054(6) 0.0009(6)
C24 0.0191(8) 0.0240(9) 0.0234(8) -0.0044(7) 0.0029(6) -0.0035(7)
C25 0.0165(8) 0.0268(9) 0.0188(8) -0.0007(7) -0.0013(6) 0.0008(7)
C26 0.0144(7) 0.0206(8) 0.0161(7) 0.0015(6) 0.0013(6) 0.0010(6)
C27 0.0255(9) 0.0302(10) 0.0217(9) 0.0080(7) 0.0023(7) 0.0037(8)
C28 0.0319(11) 0.0440(13) 0.0270(10) 0.0105(9) 0.0123(8) 0.0067(10)
C29 0.0399(12) 0.0466(14) 0.0221(10) 0.0076(9) -0.0056(9) 0.0067(10)
C30 0.0380(12) 0.0321(12) 0.0386(12) 0.0155(10) 0.0071(9) -0.0007(9)
C31 0.0177(8) 0.0239(9) 0.0284(9) 0.0030(7) 0.0050(7) 0.0035(7)
C32 0.0175(9) 0.0312(12) 0.0557(15) -0.0013(10) 0.0074(9) -0.0004(8)
C33 0.0260(9) 0.0244(10) 0.0398(12) 0.0021(8) 0.0047(8) 0.0078(8)
C34 0.0386(12) 0.0354(12) 0.0328(11) 0.0058(9) 0.0156(9) 0.0082(9)
C35 0.0199(8) 0.0221(9) 0.0237(8) 0.0007(7) 0.0057(7) 0.0008(7)
C36 0.0211(8) 0.0198(9) 0.0240(8) 0.0003(7) 0.0059(7) -0.0006(7)
C37 0.0168(8) 0.0175(8) 0.0250(8) -0.0017(6) 0.0019(6) 0.0017(6)
C38 0.0211(8) 0.0243(9) 0.0280(9) 0.0022(7) 0.0049(7) 0.0024(7)
C39 0.0274(10) 0.0257(10) 0.0339(11) 0.0090(8) 0.0046(8) 0.0039(8)
C40 0.0257(9) 0.0259(10) 0.0326(10) 0.0035(8) 0.0009(8) 0.0093(8)
C41 0.0257(9) 0.0324(11) 0.0318(10) 0.0027(8) 0.0073(8) 0.0105(8)
C42 0.0260(9) 0.0267(10) 0.0265(9) 0.0057(8) 0.0075(7) 0.0071(8)
B1 0.0164(8) 0.0160(9) 0.0185(8) 0.0012(7) 0.0026(6) -0.0010(7)
F1 0.0200(5) 0.0194(5) 0.0299(6) 0.0001(4) -0.0004(4) -0.0031(4)
F2 0.0234(6) 0.0379(7) 0.0299(6) -0.0065(5) 0.0006(5) -0.0127(5)
F3 0.0172(5) 0.0667(10) 0.0241(6) 0.0080(6) -0.0042(4) -0.0074(6)
F4 0.0238(6) 0.0485(8) 0.0263(6) 0.0136(5) 0.0045(4) 0.0153(5)
F5 0.0298(6) 0.0223(6) 0.0253(6) 0.0025(4) 0.0047(4) 0.0068(5)
F6 0.0190(5) 0.0404(7) 0.0338(6) 0.0114(5) 0.0064(5) -0.0059(5)
F7 0.0474(9) 0.0485(9) 0.0561(10) 0.0314(8) 0.0072(7) -0.0145(7)
F8 0.0605(10) 0.0349(8) 0.0569(10) 0.0279(7) -0.0022(8) 0.0079(7)
F9 0.0291(6) 0.0358(7) 0.0330(7) 0.0032(5) -0.0044(5) 0.0137(5)
F10 0.0144(5) 0.0259(6) 0.0265(5) 0.0028(4) 0.0025(4) -0.0005(4)
F11 0.0510(8) 0.0167(6) 0.0319(6) -0.0041(5) 0.0161(6) -0.0019(5)
F12 0.0738(10) 0.0196(6) 0.0424(8) -0.0015(6) 0.0200(7) -0.0215(6)
F13 0.0340(7) 0.0428(8) 0.0302(6) 0.0046(6) 0.0125(5) -0.0173(6)
F14 0.0257(6) 0.0348(7) 0.0245(6) -0.0025(5) 0.0105(4) 0.0039(5)
F15 0.0234(5) 0.0166(5) 0.0220(5) -0.0016(4) 0.0040(4) 0.0004(4)
F16 0.0189(5) 0.0332(7) 0.0300(6) -0.0073(5) 0.0049(4) -0.0077(5)
F17 0.0458(8) 0.0418(8) 0.0321(7) -0.0160(6) 0.0044(6) -0.0166(6)
F18 0.0633(9) 0.0322(7) 0.0272(6) -0.0077(5) 0.0174(6) 0.0048(6)
C43 0.0151(7) 0.0226(9) 0.0170(7) 0.0022(6) 0.0042(6) -0.0003(6)
C44 0.0145(7) 0.0252(9) 0.0195(8) 0.0019(7) 0.0037(6) -0.0020(6)
C45 0.0167(8) 0.0339(11) 0.0204(8) -0.0006(7) 0.0048(6) -0.0081(7)
C46 0.0141(8) 0.0477(13) 0.0171(8) 0.0034(8) 0.0016(6) -0.0049(8)
C47 0.0179(8) 0.0382(11) 0.0189(8) 0.0078(8) 0.0054(6) 0.0065(8)
C48 0.0193(8) 0.0261(9) 0.0175(8) 0.0024(7) 0.0057(6) 0.0023(7)
C49 0.0172(7) 0.0183(8) 0.0181(7) 0.0005(6) 0.0010(6) -0.0028(6)
C50 0.0197(8) 0.0269(10) 0.0225(8) 0.0056(7) 0.0013(7) -0.0043(7)
C51 0.0359(11) 0.0304(11) 0.0293(10) 0.0133(8) 0.0007(8) -0.0101(9)
C52 0.0423(12) 0.0232(10) 0.0299(10) 0.0107(8) -0.0047(9) 0.0021(9)
C53 0.0253(9) 0.0240(10) 0.0241(9) 0.0005(7) -0.0032(7) 0.0045(7)
C54 0.0199(8) 0.0186(8) 0.0183(8) 0.0007(6) 0.0012(6) -0.0024(6)
C55 0.0153(7) 0.0163(8) 0.0196(8) -0.0005(6) 0.0020(6) -0.0016(6)
C56 0.0278(9) 0.0161(8) 0.0235(9) -0.0015(7) 0.0050(7) -0.0033(7)
C57 0.0351(10) 0.0186(9) 0.0267(9) -0.0004(7) 0.0059(8) -0.0121(8)
C58 0.0225(9) 0.0298(10) 0.0209(8) 0.0023(7) 0.0047(7) -0.0113(7)
C59 0.0151(7) 0.0257(9) 0.0186(8) -0.0018(7) 0.0030(6) -0.0007(7)
C60 0.0135(7) 0.0178(8) 0.0178(7) 0.0004(6) 0.0001(6) -0.0018(6)
C61 0.0192(8) 0.0187(8) 0.0185(8) 0.0027(6) 0.0047(6) 0.0008(6)
C62 0.0230(8) 0.0200(8) 0.0214(8) 0.0003(7) 0.0061(6) -0.0028(7)
C63 0.0350(10) 0.0212(9) 0.0210(8) -0.0012(7) 0.0053(7) -0.0062(8)
C64 0.0446(12) 0.0194(9) 0.0219(9) 0.0008(7) 0.0122(8) 0.0029(8)
C65 0.0317(10) 0.0291(10) 0.0211(8) 0.0069(7) 0.0105(7) 0.0127(8)
C66 0.0220(8) 0.0293(10) 0.0181(8) 0.0040(7) 0.0049(6) 0.0038(7)
F20 0.0171(5) 0.0541(8) 0.0224(6) 0.0012(5) 0.0042(4) 0.0058(5)
F19 0.0361(7) 0.0555(9) 0.0254(6) 0.0063(6) 0.0146(5) 0.0220(6)
Cl1 0.143(2) 0.0603(16) 0.0422(10) -0.0033(10) 0.0068(13) -0.0300(15)
C67 0.057(3) 0.048(3) 0.0200(19) -0.0095(18) -0.0013(19) -0.017(2)
C68 0.048(4) 0.144(7) 0.055(6) -0.063(5) 0.033(4) -0.044(5)
C69 0.048(3) 0.138(7) 0.074(5) -0.095(5) -0.042(3) 0.057(4)
C70 0.252(11) 0.050(6) 0.043(6) -0.028(4) -0.036(7) 0.063(7)
C71 0.111(5) 0.055(4) 0.032(3) -0.006(3) 0.013(3) -0.009(4)
C72 0.025(2) 0.061(4) 0.025(3) -0.013(3) 0.003(2) -0.008(3)

loop_
_atom_type_symbol
_atom_type_description
_atom_type_scat_dispersion_real
_atom_type_scat_dispersion_imag
_atom_type_scat_source
C C 0.0033 0.0016 'International Tables Vol C Tables 4.2.6.8 and 6.1.1.4'
H H 0.0000 0.0000 'International Tables Vol C Tables 4.2.6.8 and 6.1.1.4'
B B 0.0013 0.0007 'International Tables Vol C Tables 4.2.6.8 and 6.1.1.4'
O O 0.0106 0.0060 'International Tables Vol C Tables 4.2.6.8 and 6.1.1.4'
F F 0.0171 0.0103 'International Tables Vol C Tables 4.2.6.8 and 6.1.1.4'
P P 0.1023 0.0942 'International Tables Vol C Tables 4.2.6.8 and 6.1.1.4'
Zr Zr -2.9673 0.5597 'International Tables Vol C Tables 4.2.6.8 and 6.1.1.4'
Cl Cl 0.1484 0.1585 'International Tables Vol C Tables 4.2.6.8 and 6.1.1.4'

loop_
_geom_angle_atom_site_label_1
_geom_angle_atom_site_label_2
_geom_angle_atom_site_label_3
_geom_angle
O1 Zr1 C35 91.92(6)
O1 Zr1 C4 103.61(5)
C35 Zr1 C4 130.71(6)
O1 Zr1 C11 93.15(5)
C35 Zr1 C11 128.24(6)
C4 Zr1 C11 97.71(6)
O1 Zr1 C3 79.74(5)
C35 Zr1 C3 110.17(6)
C4 Zr1 C3 32.80(5)
C11 Zr1 C3 121.42(6)
O1 Zr1 C13 133.58(5)
C35 Zr1 C13 87.33(6)
C4 Zr1 C13 111.68(6)
C11 Zr1 C13 53.89(6)
C3 Zr1 C13 143.09(6)
O1 Zr1 C2 91.11(5)
C35 Zr1 C2 79.83(6)
C4 Zr1 C2 53.85(6)
C11 Zr1 C2 151.37(6)
C3 Zr1 C2 32.22(6)
C13 Zr1 C2 134.03(6)
O1 Zr1 C12 125.47(5)
C35 Zr1 C12 119.65(6)
C4 Zr1 C12 88.50(6)
C11 Zr1 C12 32.33(6)
C3 Zr1 C12 120.81(6)
C13 Zr1 C12 32.32(6)
C2 Zr1 C12 134.49(6)
O1 Zr1 C15 80.96(5)
C35 Zr1 C15 98.72(6)
C4 Zr1 C15 129.54(6)
C11 Zr1 C15 32.24(6)
C3 Zr1 C15 145.54(6)
C13 Zr1 C15 53.46(6)
C2 Zr1 C15 171.91(6)
C12 Zr1 C15 53.07(5)
O1 Zr1 C14 102.91(5)
C35 Zr1 C14 75.31(6)
C4 Zr1 C14 141.48(6)
C11 Zr1 C14 53.37(6)
C3 Zr1 C14 173.98(6)
C13 Zr1 C14 32.58(6)
C2 Zr1 C14 151.70(6)
C12 Zr1 C14 53.24(5)
C15 Zr1 C14 31.80(6)
O1 Zr1 C1 123.34(5)
C35 Zr1 C1 78.66(6)
C4 Zr1 C1 53.60(6)
C11 Zr1 C1 135.94(6)
C3 Zr1 C1 53.45(6)
C13 Zr1 C1 102.00(6)
C2 Zr1 C1 32.30(6)
C12 Zr1 C1 106.75(6)
C15 Zr1 C1 155.45(6)
C14 Zr1 C1 127.09(6)
O1 Zr1 C5 132.98(5)
C35 Zr1 C5 107.67(6)
C4 Zr1 C5 32.56(6)
C11 Zr1 C5 105.75(6)
C3 Zr1 C5 53.57(5)
C13 Zr1 C5 90.66(6)
C2 Zr1 C5 53.13(6)
C12 Zr1 C5 81.36(6)
C15 Zr1 C5 134.32(6)
C14 Zr1 C5 123.05(6)
C1 Zr1 C5 31.70(6)
C26 P1 C31 110.95(9)
C26 P1 C27 112.64(9)
C31 P1 C27 116.33(9)
C21 O1 Zr1 164.54(11)
C5 C1 C2 108.22(16)
C5 C1 C6 125.38(17)
C2 C1 C6 125.93(17)
C5 C1 Zr1 74.44(10)
C2 C1 Zr1 72.99(10)
C6 C1 Zr1 124.75(13)
C3 C2 C1 108.13(16)
C3 C2 C7 126.23(17)
C1 C2 C7 125.27(18)
C3 C2 Zr1 73.17(10)
C1 C2 Zr1 74.71(10)
C7 C2 Zr1 123.56(12)
C2 C3 C4 108.14(15)
C2 C3 C8 126.58(17)
C4 C3 C8 125.14(17)
C2 C3 Zr1 74.61(10)
C4 C3 Zr1 73.32(10)
C8 C3 Zr1 121.39(12)
C3 C4 C5 107.36(16)
C3 C4 C9 125.21(16)
C5 C4 C9 126.43(16)
C3 C4 Zr1 73.88(10)
C5 C4 Zr1 75.85(10)
C9 C4 Zr1 125.01(12)
C1 C5 C4 108.10(15)
C1 C5 C10 123.65(17)
C4 C5 C10 126.60(17)
C1 C5 Zr1 73.86(10)
C4 C5 Zr1 71.59(9)
C10 C5 Zr1 131.88(12)
C1 C6 H6A 109.5
C1 C6 H6B 109.5
H6A C6 H6B 109.5
C1 C6 H6C 109.5
H6A C6 H6C 109.5
H6B C6 H6C 109.5
C2 C7 H7A 109.5
C2 C7 H7B 109.5
H7A C7 H7B 109.5
C2 C7 H7C 109.5
H7A C7 H7C 109.5
H7B C7 H7C 109.5
C3 C8 H8A 109.5
C3 C8 H8B 109.5
H8A C8 H8B 109.5
C3 C8 H8C 109.5
H8A C8 H8C 109.5
H8B C8 H8C 109.5
C4 C9 H9A 109.5
C4 C9 H9B 109.5
H9A C9 H9B 109.5
C4 C9 H9C 109.5
H9A C9 H9C 109.5
H9B C9 H9C 109.5
C5 C10 H10A 109.5
C5 C10 H10B 109.5
H10A C10 H10B 109.5
C5 C10 H10C 109.5
H10A C10 H10C 109.5
H10B C10 H10C 109.5
C15 C11 C12 107.78(16)
C15 C11 C16 126.11(17)
C12 C11 C16 125.08(17)
C15 C11 Zr1 75.06(10)
C12 C11 Zr1 74.91(10)
C16 C11 Zr1 125.06(13)
C11 C12 C13 108.26(15)
C11 C12 C17 123.49(17)
C13 C12 C17 125.94(17)
C11 C12 Zr1 72.77(10)
C13 C12 Zr1 73.14(10)
C17 C12 Zr1 133.64(12)
C12 C13 C14 107.22(16)
C12 C13 C18 127.69(17)
C14 C13 C18 124.58(17)
C12 C13 Zr1 74.55(10)
C14 C13 Zr1 74.60(10)
C18 C13 Zr1 122.95(13)
C15 C14 C13 108.05(15)
C15 C14 C19 126.41(17)
C13 C14 C19 124.72(18)
C15 C14 Zr1 74.01(10)
C13 C14 Zr1 72.82(10)
C19 C14 Zr1 127.13(12)
C14 C15 C11 108.59(15)
C14 C15 C20 126.04(17)
C11 C15 C20 124.97(18)
C14 C15 Zr1 74.19(10)
C11 C15 Zr1 72.71(10)
C20 C15 Zr1 124.83(12)
C11 C16 H16A 109.5
C11 C16 H16B 109.5
H16A C16 H16B 109.5
C11 C16 H16C 109.5
H16A C16 H16C 109.5
H16B C16 H16C 109.5
C12 C17 H17A 109.5
C12 C17 H17B 109.5
H17A C17 H17B 109.5
C12 C17 H17C 109.5
H17A C17 H17C 109.5
H17B C17 H17C 109.5
C13 C18 H18A 109.5
C13 C18 H18B 109.5
H18A C18 H18B 109.5
C13 C18 H18C 109.5
H18A C18 H18C 109.5
H18B C18 H18C 109.5
C14 C19 H19A 109.5
C14 C19 H19B 109.5
H19A C19 H19B 109.5
C14 C19 H19C 109.5
H19A C19 H19C 109.5
H19B C19 H19C 109.5
C15 C20 H20A 109.5
C15 C20 H20B 109.5
H20A C20 H20B 109.5
C15 C20 H20C 109.5
H20A C20 H20C 109.5
H20B C20 H20C 109.5
O1 C21 C22 119.94(15)
O1 C21 C26 122.04(16)
C22 C21 C26 118.02(16)
C23 C22 C21 121.28(16)
C23 C22 H22 119.4
C21 C22 H22 119.4
C22 C23 C24 120.83(17)
C22 C23 H23 119.6
C24 C23 H23 119.6
C25 C24 C23 119.00(17)
C25 C24 H24 120.5
C23 C24 H24 120.5
C24 C25 C26 121.28(16)
C24 C25 H25 119.4
C26 C25 H25 119.4
C25 C26 C21 119.58(16)
C25 C26 P1 119.56(13)
C21 C26 P1 120.85(13)
C30 C27 C29 110.01(18)
C30 C27 C28 109.43(18)
C29 C27 C28 108.84(19)
C30 C27 P1 108.43(15)
C29 C27 P1 113.06(15)
C28 C27 P1 106.99(13)
C27 C28 H28A 109.5
C27 C28 H28B 109.5
H28A C28 H28B 109.5
C27 C28 H28C 109.5
H28A C28 H28C 109.5
H28B C28 H28C 109.5
C27 C29 H29A 109.5
C27 C29 H29B 109.5
H29A C29 H29B 109.5
C27 C29 H29C 109.5
H29A C29 H29C 109.5
H29B C29 H29C 109.5
C27 C30 H30A 109.5
C27 C30 H30B 109.5
H30A C30 H30B 109.5
C27 C30 H30C 109.5
H30A C30 H30C 109.5
H30B C30 H30C 109.5
C33 C31 C34 109.48(18)
C33 C31 C32 110.52(17)
C34 C31 C32 109.04(18)
C33 C31 P1 110.11(14)
C34 C31 P1 104.79(13)
C32 C31 P1 112.71(14)
C31 C32 H32A 109.5
C31 C32 H32B 109.5
H32A C32 H32B 109.5
C31 C32 H32C 109.5
H32A C32 H32C 109.5
H32B C32 H32C 109.5
C31 C33 H33A 109.5
C31 C33 H33B 109.5
H33A C33 H33B 109.5
C31 C33 H33C 109.5
H33A C33 H33C 109.5
H33B C33 H33C 109.5
C31 C34 H34A 109.5
C31 C34 H34B 109.5
H34A C34 H34B 109.5
C31 C34 H34C 109.5
H34A C34 H34C 109.5
H34B C34 H34C 109.5
C36 C35 Zr1 171.47(17)
C35 C36 C37 175.9(2)
C38 C37 C42 118.66(17)
C38 C37 C36 121.45(17)
C42 C37 C36 119.89(17)
C39 C38 C37 120.34(18)
C39 C38 H38 119.8
C37 C38 H38 119.8
C40 C39 C38 120.57(19)
C40 C39 H39 119.7
C38 C39 H39 119.7
C41 C40 C39 119.45(19)
C41 C40 H40 120.3
C39 C40 H40 120.3
C40 C41 C42 120.35(19)
C40 C41 H41 119.8
C42 C41 H41 119.8
C41 C42 C37 120.62(19)
C41 C42 H42 119.7
C37 C42 H42 119.7
C49 B1 C61 102.61(14)
C49 B1 C55 113.36(14)
C61 B1 C55 113.48(14)
C49 B1 C43 113.20(14)
C61 B1 C43 113.49(14)
C55 B1 C43 101.19(13)
C44 C43 C48 113.23(16)
C44 C43 B1 126.89(16)
C48 C43 B1 119.70(16)
F1 C44 C43 121.34(15)
F1 C44 C45 114.60(17)
C43 C44 C45 124.05(18)
F2 C45 C46 120.04(17)
F2 C45 C44 120.14(18)
C46 C45 C44 119.80(19)
F3 C46 C47 120.83(19)
F3 C46 C45 120.3(2)
C47 C46 C45 118.90(17)
F4 C47 C46 120.35(17)
F4 C47 C48 119.93(19)
C46 C47 C48 119.71(18)
F5 C48 C47 116.31(17)
F5 C48 C43 119.48(16)
C47 C48 C43 124.21(19)
C54 C49 C50 113.06(16)
C54 C49 B1 127.17(16)
C50 C49 B1 119.71(16)
F6 C50 C51 116.23(17)
F6 C50 C49 119.10(16)
C51 C50 C49 124.65(18)
F7 C51 C52 120.01(19)
F7 C51 C50 120.7(2)
C52 C51 C50 119.28(19)
F8 C52 C53 120.3(2)
F8 C52 C51 120.7(2)
C53 C52 C51 118.98(18)
F9 C53 C52 119.94(18)
F9 C53 C54 120.29(18)
C52 C53 C54 119.77(19)
F10 C54 C53 114.82(16)
F10 C54 C49 121.06(16)
C53 C54 C49 124.11(17)
C56 C55 C60 112.88(16)
C56 C55 B1 126.56(16)
C60 C55 B1 120.19(15)
F11 C56 C55 121.27(17)
F11 C56 C57 114.99(17)
C55 C56 C57 123.73(18)
F12 C57 C58 119.66(18)
F12 C57 C56 120.07(18)
C58 C57 C56 120.27(18)
F13 C58 C57 120.69(18)
F13 C58 C59 120.66(18)
C57 C58 C59 118.64(17)
F14 C59 C58 119.90(16)
F14 C59 C60 120.70(17)
C58 C59 C60 119.33(17)
F15 C60 C59 115.71(16)
F15 C60 C55 119.25(15)
C59 C60 C55 125.04(17)
C62 C61 C66 113.15(17)
C62 C61 B1 119.02(15)
C66 C61 B1 127.65(16)
F16 C62 C63 115.99(17)
F16 C62 C61 119.01(16)
C63 C62 C61 125.00(18)
F17 C63 C62 121.15(19)
F17 C63 C64 119.70(18)
C62 C63 C64 119.15(18)
F18 C64 C65 120.68(19)
F18 C64 C63 120.5(2)
C65 C64 C63 118.76(18)
F19 C65 C64 119.63(18)
F19 C65 C66 120.32(19)
C64 C65 C66 120.02(18)
F20 C66 C65 115.44(17)
F20 C66 C61 120.71(17)
C65 C66 C61 123.84(18)
C68 C67 C72 120.0
C68 C67 Cl1 121.0(3)
C72 C67 Cl1 119.0(3)
C67 C68 C69 120.0
C67 C68 H68 120.0
C69 C68 H68 120.0
C68 C69 C70 120.0
C68 C69 H69 120.0
C70 C69 H69 120.0
C71 C70 C69 120.0
C71 C70 H70 120.0
C69 C70 H70 120.0
C72 C71 C70 120.0
C72 C71 H71 120.0
C70 C71 H71 120.0
C71 C72 C67 120.0
C71 C72 H72 120.0
C67 C72 H72 120.0

loop_
_geom_bond_atom_site_label_1
_geom_bond_atom_site_label_2
_geom_bond_distance
Zr1 O1 2.0257(12)
Zr1 C35 2.2309(19)
Zr1 C4 2.5305(17)
Zr1 C11 2.5369(17)
Zr1 C3 2.5378(17)
Zr1 C13 2.5462(17)
Zr1 C2 2.5563(18)
Zr1 C12 2.5644(17)
Zr1 C15 2.5671(17)
Zr1 C14 2.5694(17)
Zr1 C1 2.5787(17)
Zr1 C5 2.5860(17)
P1 C26 1.7851(18)
P1 C31 1.8458(19)
P1 C27 1.854(2)
O1 C21 1.332(2)
C1 C5 1.411(3)
C1 C2 1.428(3)
C1 C6 1.502(3)
C2 C3 1.414(3)
C2 C7 1.501(3)
C3 C4 1.431(2)
C3 C8 1.504(2)
C4 C5 1.435(3)
C4 C9 1.500(3)
C5 C10 1.510(2)
C6 H6A 0.9800
C6 H6B 0.9800
C6 H6C 0.9800
C7 H7A 0.9800
C7 H7B 0.9800
C7 H7C 0.9800
C8 H8A 0.9800
C8 H8B 0.9800
C8 H8C 0.9800
C9 H9A 0.9800
C9 H9B 0.9800
C9 H9C 0.9800
C10 H10A 0.9800
C10 H10B 0.9800
C10 H10C 0.9800
C11 C15 1.417(2)
C11 C12 1.420(2)
C11 C16 1.507(3)
C12 C13 1.422(3)
C12 C17 1.504(2)
C13 C14 1.435(2)
C13 C18 1.503(3)
C14 C15 1.407(3)
C14 C19 1.503(3)
C15 C20 1.505(2)
C16 H16A 0.9800
C16 H16B 0.9800
C16 H16C 0.9800
C17 H17A 0.9800
C17 H17B 0.9800
C17 H17C 0.9800
C18 H18A 0.9800
C18 H18B 0.9800
C18 H18C 0.9800
C19 H19A 0.9800
C19 H19B 0.9800
C19 H19C 0.9800
C20 H20A 0.9800
C20 H20B 0.9800
C20 H20C 0.9800
C21 C22 1.403(2)
C21 C26 1.419(2)
C22 C23 1.383(3)
C22 H22 0.9500
C23 C24 1.399(3)
C23 H23 0.9500
C24 C25 1.378(3)
C24 H24 0.9500
C25 C26 1.411(2)
C25 H25 0.9500
C27 C30 1.535(3)
C27 C29 1.535(3)
C27 C28 1.541(3)
C28 H28A 0.9800
C28 H28B 0.9800
C28 H28C 0.9800
C29 H29A 0.9800
C29 H29B 0.9800
C29 H29C 0.9800
C30 H30A 0.9800
C30 H30B 0.9800
C30 H30C 0.9800
C31 C33 1.531(3)
C31 C34 1.534(3)
C31 C32 1.534(3)
C32 H32A 0.9800
C32 H32B 0.9800
C32 H32C 0.9800
C33 H33A 0.9800
C33 H33B 0.9800
C33 H33C 0.9800
C34 H34A 0.9800
C34 H34B 0.9800
C34 H34C 0.9800
C35 C36 1.215(3)
C36 C37 1.442(3)
C37 C38 1.395(3)
C37 C42 1.397(3)
C38 C39 1.386(3)
C38 H38 0.9500
C39 C40 1.386(3)
C39 H39 0.9500
C40 C41 1.384(3)
C40 H40 0.9500
C41 C42 1.384(3)
C41 H41 0.9500
C42 H42 0.9500
B1 C49 1.651(3)
B1 C61 1.654(3)
B1 C55 1.655(3)
B1 C43 1.657(3)
F1 C44 1.354(2)
F2 C45 1.346(2)
F3 C46 1.349(2)
F4 C47 1.352(2)
F5 C48 1.352(2)
F6 C50 1.357(2)
F7 C51 1.352(2)
F8 C52 1.346(2)
F9 C53 1.348(2)
F10 C54 1.353(2)
F11 C56 1.346(2)
F12 C57 1.341(2)
F13 C58 1.342(2)
F14 C59 1.346(2)
F15 C60 1.354(2)
F16 C62 1.356(2)
F17 C63 1.351(2)
F18 C64 1.341(2)
C43 C44 1.386(3)
C43 C48 1.395(3)
C44 C45 1.389(2)
C45 C46 1.373(3)
C46 C47 1.368(3)
C47 C48 1.385(3)
C49 C54 1.389(2)
C49 C50 1.393(3)
C50 C51 1.379(3)
C51 C52 1.377(3)
C52 C53 1.371(3)
C53 C54 1.384(3)
C55 C56 1.390(3)
C55 C60 1.397(2)
C56 C57 1.393(3)
C57 C58 1.372(3)
C58 C59 1.377(3)
C59 C60 1.379(2)
C61 C62 1.387(3)
C61 C66 1.393(3)
C62 C63 1.376(3)
C63 C64 1.383(3)
C64 C65 1.369(3)
C65 F19 1.345(2)
C65 C66 1.386(3)
C66 F20 1.353(2)
Cl1 C67 1.722(4)
C67 C68 1.3900
C67 C72 1.3900
C68 C69 1.3900
C68 H68 0.9500
C69 C70 1.3900
C69 H69 0.9500
C70 C71 1.3900
C70 H70 0.9500
C71 C72 1.3900
C71 H71 0.9500
C72 H72 0.9500

loop_
_geom_torsion_atom_site_label_1
_geom_torsion_atom_site_label_2
_geom_torsion_atom_site_label_3
_geom_torsion_atom_site_label_4
_geom_torsion
C35 Zr1 O1 C21 167.4(4)
C4 Zr1 O1 C21 -59.8(4)
C11 Zr1 O1 C21 38.9(4)
C3 Zr1 O1 C21 -82.5(4)
C13 Zr1 O1 C21 79.2(4)
C2 Zr1 O1 C21 -112.8(4)
C12 Zr1 O1 C21 38.2(4)
C15 Zr1 O1 C21 68.8(4)
C14 Zr1 O1 C21 92.0(4)
C1 Zr1 O1 C21 -115.0(4)
C5 Zr1 O1 C21 -76.1(4)
O1 Zr1 C1 C5 119.20(10)
C35 Zr1 C1 C5 -156.02(12)
C4 Zr1 C1 C5 36.97(10)
C11 Zr1 C1 C5 -21.54(14)
C3 Zr1 C1 C5 78.08(11)
C13 Zr1 C1 C5 -71.25(11)
C2 Zr1 C1 C5 115.12(16)
C12 Zr1 C1 C5 -38.21(12)
C15 Zr1 C1 C5 -69.85(18)
C14 Zr1 C1 C5 -94.43(12)
O1 Zr1 C1 C2 4.08(13)
C35 Zr1 C1 C2 88.86(12)
C4 Zr1 C1 C2 -78.16(11)
C11 Zr1 C1 C2 -136.67(11)
C3 Zr1 C1 C2 -37.05(10)
C13 Zr1 C1 C2 173.63(11)
C12 Zr1 C1 C2 -153.33(11)
C15 Zr1 C1 C2 175.03(13)
C14 Zr1 C1 C2 150.45(10)
C5 Zr1 C1 C2 -115.12(16)
O1 Zr1 C1 C6 -118.23(15)
C35 Zr1 C1 C6 -33.46(16)
C4 Zr1 C1 C6 159.53(18)
C11 Zr1 C1 C6 101.02(17)
C3 Zr1 C1 C6 -159.36(18)
C13 Zr1 C1 C6 51.32(16)
C2 Zr1 C1 C6 -122.3(2)
C12 Zr1 C1 C6 84.36(16)
C15 Zr1 C1 C6 52.7(2)
C14 Zr1 C1 C6 28.14(18)
C5 Zr1 C1 C6 122.6(2)
C5 C1 C2 C3 -0.6(2)
C6 C1 C2 C3 -172.95(17)
Zr1 C1 C2 C3 66.09(12)
C5 C1 C2 C7 172.76(17)
C6 C1 C2 C7 0.4(3)
Zr1 C1 C2 C7 -120.57(18)
C5 C1 C2 Zr1 -66.67(12)
C6 C1 C2 Zr1 120.96(18)
O1 Zr1 C2 C3 68.59(10)
C35 Zr1 C2 C3 160.35(11)
C4 Zr1 C2 C3 -37.51(10)
C11 Zr1 C2 C3 -30.03(17)
C13 Zr1 C2 C3 -123.49(11)
C12 Zr1 C2 C3 -77.77(12)
C15 Zr1 C2 C3 80.0(4)
C14 Zr1 C2 C3 -170.91(11)
C1 Zr1 C2 C3 -114.82(15)
C5 Zr1 C2 C3 -78.32(11)
O1 Zr1 C2 C1 -176.59(11)
C35 Zr1 C2 C1 -84.84(11)
C4 Zr1 C2 C1 77.30(11)
C11 Zr1 C2 C1 84.78(16)
C3 Zr1 C2 C1 114.82(15)
C13 Zr1 C2 C1 -8.68(15)
C12 Zr1 C2 C1 37.05(14)
C15 Zr1 C2 C1 -165.2(4)
C14 Zr1 C2 C1 -56.09(17)
C5 Zr1 C2 C1 36.49(10)
O1 Zr1 C2 C7 -54.11(16)
C35 Zr1 C2 C7 37.64(16)
C4 Zr1 C2 C7 -160.22(18)
C11 Zr1 C2 C7 -152.74(15)
C3 Zr1 C2 C7 -122.7(2)
C13 Zr1 C2 C7 113.80(16)
C12 Zr1 C2 C7 159.53(14)
C15 Zr1 C2 C7 -42.7(5)
C14 Zr1 C2 C7 66.4(2)
C1 Zr1 C2 C7 122.5(2)
C5 Zr1 C2 C7 158.97(19)
C1 C2 C3 C4 -0.91(19)
C7 C2 C3 C4 -174.17(17)
Zr1 C2 C3 C4 66.21(12)
C1 C2 C3 C8 174.95(17)
C7 C2 C3 C8 1.7(3)
Zr1 C2 C3 C8 -117.93(17)
C1 C2 C3 Zr1 -67.12(12)
C7 C2 C3 Zr1 119.62(18)
O1 Zr1 C3 C2 -108.92(10)
C35 Zr1 C3 C2 -20.65(12)
C4 Zr1 C3 C2 114.81(15)
C11 Zr1 C3 C2 163.68(10)
C13 Zr1 C3 C2 93.34(13)
C12 Zr1 C3 C2 125.73(10)
C15 Zr1 C3 C2 -165.81(10)
C14 Zr1 C3 C2 134.5(5)
C1 Zr1 C3 C2 37.13(10)
C5 Zr1 C3 C2 76.86(11)
O1 Zr1 C3 C4 136.27(11)
C35 Zr1 C3 C4 -135.46(11)
C11 Zr1 C3 C4 48.86(12)
C13 Zr1 C3 C4 -21.47(16)
C2 Zr1 C3 C4 -114.81(15)
C12 Zr1 C3 C4 10.92(13)
C15 Zr1 C3 C4 79.37(13)
C14 Zr1 C3 C4 19.6(6)
C1 Zr1 C3 C4 -77.68(11)
C5 Zr1 C3 C4 -37.95(10)
O1 Zr1 C3 C8 14.87(14)
C35 Zr1 C3 C8 103.14(15)
C4 Zr1 C3 C8 -121.4(2)
C11 Zr1 C3 C8 -72.54(16)
C13 Zr1 C3 C8 -142.87(14)
C2 Zr1 C3 C8 123.79(19)
C12 Zr1 C3 C8 -110.48(15)
C15 Zr1 C3 C8 -42.03(19)
C14 Zr1 C3 C8 -101.8(6)
C1 Zr1 C3 C8 160.92(17)
C5 Zr1 C3 C8 -159.35(18)
C2 C3 C4 C5 2.03(19)
C8 C3 C4 C5 -173.91(16)
Zr1 C3 C4 C5 69.09(12)
C2 C3 C4 C9 171.13(17)
C8 C3 C4 C9 -4.8(3)
Zr1 C3 C4 C9 -121.81(18)
C2 C3 C4 Zr1 -67.06(12)
C8 C3 C4 Zr1 117.00(17)
O1 Zr1 C4 C3 -44.41(11)
C35 Zr1 C4 C3 60.29(13)
C11 Zr1 C4 C3 -139.57(11)
C13 Zr1 C4 C3 166.31(10)
C2 Zr1 C4 C3 36.83(10)
C12 Zr1 C4 C3 -170.63(11)
C15 Zr1 C4 C3 -133.86(10)
C14 Zr1 C4 C3 -176.75(10)
C1 Zr1 C4 C3 77.19(11)
C5 Zr1 C4 C3 113.15(15)
O1 Zr1 C4 C5 -157.57(10)
C35 Zr1 C4 C5 -52.86(13)
C11 Zr1 C4 C5 107.28(11)
C3 Zr1 C4 C5 -113.15(15)
C13 Zr1 C4 C5 53.16(12)
C2 Zr1 C4 C5 -76.33(11)
C12 Zr1 C4 C5 76.22(11)
C15 Zr1 C4 C5 112.99(11)
C14 Zr1 C4 C5 70.10(14)
C1 Zr1 C4 C5 -35.96(10)
O1 Zr1 C4 C9 77.61(15)
C35 Zr1 C4 C9 -177.68(14)
C11 Zr1 C4 C9 -17.54(15)
C3 Zr1 C4 C9 122.02(19)
C13 Zr1 C4 C9 -71.66(15)
C2 Zr1 C4 C9 158.85(17)
C12 Zr1 C4 C9 -48.61(15)
C15 Zr1 C4 C9 -11.83(18)
C14 Zr1 C4 C9 -54.73(18)
C1 Zr1 C4 C9 -160.79(17)
C5 Zr1 C4 C9 -124.82(19)
C2 C1 C5 C4 1.8(2)
C6 C1 C5 C4 174.26(17)
Zr1 C1 C5 C4 -63.87(12)
C2 C1 C5 C10 -164.34(17)
C6 C1 C5 C10 8.1(3)
Zr1 C1 C5 C10 129.96(17)
C2 C1 C5 Zr1 65.71(12)
C6 C1 C5 Zr1 -121.87(18)
C3 C4 C5 C1 -2.38(19)
C9 C4 C5 C1 -171.32(17)
Zr1 C4 C5 C1 65.36(12)
C3 C4 C5 C10 163.27(17)
C9 C4 C5 C10 -5.7(3)
Zr1 C4 C5 C10 -128.99(18)
C3 C4 C5 Zr1 -67.74(11)
C9 C4 C5 Zr1 123.32(18)
O1 Zr1 C5 C1 -85.45(12)
C35 Zr1 C5 C1 24.72(12)
C4 Zr1 C5 C1 -115.92(15)
C11 Zr1 C5 C1 164.61(10)
C3 Zr1 C5 C1 -77.67(11)
C13 Zr1 C5 C1 112.14(11)
C2 Zr1 C5 C1 -37.20(10)
C12 Zr1 C5 C1 143.20(11)
C15 Zr1 C5 C1 146.96(11)
C14 Zr1 C5 C1 108.40(11)
O1 Zr1 C5 C4 30.47(14)
C35 Zr1 C5 C4 140.64(11)
C11 Zr1 C5 C4 -79.47(11)
C3 Zr1 C5 C4 38.25(10)
C13 Zr1 C5 C4 -131.94(11)
C2 Zr1 C5 C4 78.71(11)
C12 Zr1 C5 C4 -100.88(11)
C15 Zr1 C5 C4 -97.12(12)
C14 Zr1 C5 C4 -135.69(10)
C1 Zr1 C5 C4 115.92(15)
O1 Zr1 C5 C10 153.53(16)
C35 Zr1 C5 C10 -96.29(19)
C4 Zr1 C5 C10 123.1(2)
C11 Zr1 C5 C10 43.60(19)
C3 Zr1 C5 C10 161.3(2)
C13 Zr1 C5 C10 -8.88(19)
C2 Zr1 C5 C10 -158.2(2)
C12 Zr1 C5 C10 22.18(18)
C15 Zr1 C5 C10 25.9(2)
C14 Zr1 C5 C10 -12.6(2)
C1 Zr1 C5 C10 -121.0(2)
O1 Zr1 C11 C15 67.53(11)
C35 Zr1 C11 C15 -27.41(14)
C4 Zr1 C11 C15 171.73(10)
C3 Zr1 C11 C15 147.42(10)
C13 Zr1 C11 C15 -77.01(11)
C2 Zr1 C11 C15 165.64(12)
C12 Zr1 C11 C15 -113.54(16)
C14 Zr1 C11 C15 -36.24(10)
C1 Zr1 C11 C15 -144.43(10)
C5 Zr1 C11 C15 -156.00(10)
O1 Zr1 C11 C12 -178.93(10)
C35 Zr1 C11 C12 86.13(12)
C4 Zr1 C11 C12 -74.73(11)
C3 Zr1 C11 C12 -99.04(11)
C13 Zr1 C11 C12 36.53(10)
C2 Zr1 C11 C12 -80.82(16)
C15 Zr1 C11 C12 113.54(16)
C14 Zr1 C11 C12 77.30(11)
C1 Zr1 C11 C12 -30.90(14)
C5 Zr1 C11 C12 -42.46(11)
O1 Zr1 C11 C16 -56.38(16)
C35 Zr1 C11 C16 -151.32(15)
C4 Zr1 C11 C16 47.82(16)
C3 Zr1 C11 C16 23.51(17)
C13 Zr1 C11 C16 159.08(18)
C2 Zr1 C11 C16 41.7(2)
C12 Zr1 C11 C16 122.5(2)
C15 Zr1 C11 C16 -123.9(2)
C14 Zr1 C11 C16 -160.15(18)
C1 Zr1 C11 C16 91.65(17)
C5 Zr1 C11 C16 80.08(16)
C15 C11 C12 C13 3.4(2)
C16 C11 C12 C13 172.44(17)
Zr1 C11 C12 C13 -65.03(12)
C15 C11 C12 C17 -160.14(17)
C16 C11 C12 C17 8.9(3)
Zr1 C11 C12 C17 131.39(17)
C15 C11 C12 Zr1 68.47(12)
C16 C11 C12 Zr1 -122.52(18)
O1 Zr1 C12 C11 1.31(13)
C35 Zr1 C12 C11 -115.62(11)
C4 Zr1 C12 C11 107.00(11)
C3 Zr1 C12 C11 101.11(11)
C13 Zr1 C12 C11 -115.90(15)
C2 Zr1 C12 C11 138.46(11)
C15 Zr1 C12 C11 -37.72(10)
C14 Zr1 C12 C11 -77.75(11)
C1 Zr1 C12 C11 158.11(10)
C5 Zr1 C12 C11 138.91(11)
O1 Zr1 C12 C13 117.20(10)
C35 Zr1 C12 C13 0.28(13)
C4 Zr1 C12 C13 -137.11(11)
C11 Zr1 C12 C13 115.90(15)
C3 Zr1 C12 C13 -143.00(10)
C2 Zr1 C12 C13 -105.64(12)
C15 Zr1 C12 C13 78.18(11)
C14 Zr1 C12 C13 38.14(10)
C1 Zr1 C12 C13 -86.00(11)
C5 Zr1 C12 C13 -105.19(11)
O1 Zr1 C12 C17 -118.85(18)
C35 Zr1 C12 C17 124.22(19)
C4 Zr1 C12 C17 -13.16(19)
C11 Zr1 C12 C17 -120.2(2)
C3 Zr1 C12 C17 -19.1(2)
C13 Zr1 C12 C17 123.9(2)
C2 Zr1 C12 C17 18.3(2)
C15 Zr1 C12 C17 -157.9(2)
C14 Zr1 C12 C17 162.1(2)
C1 Zr1 C12 C17 37.9(2)
C5 Zr1 C12 C17 18.75(19)
C11 C12 C13 C14 -3.2(2)
C17 C12 C13 C14 159.83(17)
Zr1 C12 C13 C14 -68.03(12)
C11 C12 C13 C18 -175.24(18)
C17 C12 C13 C18 -12.2(3)
Zr1 C12 C13 C18 119.97(19)
C11 C12 C13 Zr1 64.79(12)
C17 C12 C13 Zr1 -132.14(18)
O1 Zr1 C13 C12 -89.65(12)
C35 Zr1 C13 C12 -179.76(11)
C4 Zr1 C13 C12 47.07(11)
C11 Zr1 C13 C12 -36.54(10)
C3 Zr1 C13 C12 59.39(15)
C2 Zr1 C13 C12 107.16(11)
C15 Zr1 C13 C12 -76.85(11)
C14 Zr1 C13 C12 -113.24(15)
C1 Zr1 C13 C12 102.43(11)
C5 Zr1 C13 C12 72.59(11)
O1 Zr1 C13 C14 23.60(14)
C35 Zr1 C13 C14 -66.52(11)
C4 Zr1 C13 C14 160.32(10)
C11 Zr1 C13 C14 76.70(11)
C3 Zr1 C13 C14 172.64(11)
C2 Zr1 C13 C14 -139.60(11)
C12 Zr1 C13 C14 113.24(15)
C15 Zr1 C13 C14 36.39(10)
C1 Zr1 C13 C14 -144.33(11)
C5 Zr1 C13 C14 -174.17(11)
O1 Zr1 C13 C18 145.13(14)
C35 Zr1 C13 C18 55.02(16)
C4 Zr1 C13 C18 -78.15(16)
C11 Zr1 C13 C18 -161.76(18)
C3 Zr1 C13 C18 -65.83(19)
C2 Zr1 C13 C18 -18.06(19)
C12 Zr1 C13 C18 -125.2(2)
C15 Zr1 C13 C18 157.93(18)
C14 Zr1 C13 C18 121.5(2)
C1 Zr1 C13 C18 -22.79(16)
C5 Zr1 C13 C18 -52.64(16)
C12 C13 C14 C15 1.8(2)
C18 C13 C14 C15 174.13(17)
Zr1 C13 C14 C15 -66.17(12)
C12 C13 C14 C19 -168.33(17)
C18 C13 C14 C19 4.0(3)
Zr1 C13 C14 C19 123.68(18)
C12 C13 C14 Zr1 68.00(12)
C18 C13 C14 Zr1 -119.69(18)
O1 Zr1 C14 C15 -47.48(11)
C35 Zr1 C14 C15 -136.08(11)
C4 Zr1 C14 C15 85.03(13)
C11 Zr1 C14 C15 36.76(10)
C3 Zr1 C14 C15 68.0(6)
C13 Zr1 C14 C15 115.21(15)
C2 Zr1 C14 C15 -165.37(11)
C12 Zr1 C14 C15 77.39(11)
C1 Zr1 C14 C15 160.86(10)
C5 Zr1 C14 C15 122.17(10)
O1 Zr1 C14 C13 -162.69(10)
C35 Zr1 C14 C13 108.71(12)
C4 Zr1 C14 C13 -30.17(15)
C11 Zr1 C14 C13 -78.45(11)
C3 Zr1 C14 C13 -47.2(6)
C2 Zr1 C14 C13 79.42(15)
C12 Zr1 C14 C13 -37.82(10)
C15 Zr1 C14 C13 -115.21(15)
C1 Zr1 C14 C13 45.65(13)
C5 Zr1 C14 C13 6.96(13)
O1 Zr1 C14 C19 76.40(17)
C35 Zr1 C14 C19 -12.19(17)
C4 Zr1 C14 C19 -151.08(15)
C11 Zr1 C14 C19 160.64(19)
C3 Zr1 C14 C19 -168.1(5)
C13 Zr1 C14 C19 -120.9(2)
C2 Zr1 C14 C19 -41.5(2)
C12 Zr1 C14 C19 -158.7(2)
C15 Zr1 C14 C19 123.9(2)
C1 Zr1 C14 C19 -75.26(18)
C5 Zr1 C14 C19 -113.95(17)
C13 C14 C15 C11 0.3(2)
C19 C14 C15 C11 170.23(17)
Zr1 C14 C15 C11 -65.09(12)
C13 C14 C15 C20 -172.74(17)
C19 C14 C15 C20 -2.8(3)
Zr1 C14 C15 C20 121.88(18)
C13 C14 C15 Zr1 65.38(12)
C19 C14 C15 Zr1 -124.68(18)
C12 C11 C15 C14 -2.3(2)
C16 C11 C15 C14 -171.16(17)
Zr1 C11 C15 C14 66.07(13)
C12 C11 C15 C20 170.82(17)
C16 C11 C15 C20 2.0(3)
Zr1 C11 C15 C20 -120.81(18)
C12 C11 C15 Zr1 -68.37(12)
C16 C11 C15 Zr1 122.77(18)
O1 Zr1 C15 C14 133.32(10)
C35 Zr1 C15 C14 42.76(11)
C4 Zr1 C15 C14 -126.44(10)
C11 Zr1 C15 C14 -115.79(15)
C3 Zr1 C15 C14 -170.10(10)
C13 Zr1 C15 C14 -37.33(10)
C2 Zr1 C15 C14 121.8(4)
C12 Zr1 C15 C14 -77.96(11)
C1 Zr1 C15 C14 -39.02(19)
C5 Zr1 C15 C14 -82.62(12)
O1 Zr1 C15 C11 -110.89(11)
C35 Zr1 C15 C11 158.55(11)
C4 Zr1 C15 C11 -10.65(13)
C3 Zr1 C15 C11 -54.31(15)
C13 Zr1 C15 C11 78.46(11)
C2 Zr1 C15 C11 -122.4(4)
C12 Zr1 C15 C11 37.83(10)
C14 Zr1 C15 C11 115.79(15)
C1 Zr1 C15 C11 76.77(18)
C5 Zr1 C15 C11 33.17(14)
O1 Zr1 C15 C20 10.10(16)
C35 Zr1 C15 C20 -80.47(17)
C4 Zr1 C15 C20 110.33(16)
C11 Zr1 C15 C20 121.0(2)
C3 Zr1 C15 C20 66.7(2)
C13 Zr1 C15 C20 -160.56(19)
C2 Zr1 C15 C20 -1.5(5)
C12 Zr1 C15 C20 158.81(19)
C14 Zr1 C15 C20 -123.2(2)
C1 Zr1 C15 C20 -162.25(16)
C5 Zr1 C15 C20 154.15(15)
Zr1 O1 C21 C22 4.8(5)
Zr1 O1 C21 C26 -175.6(3)
O1 C21 C22 C23 -179.85(16)
C26 C21 C22 C23 0.6(3)
C21 C22 C23 C24 -0.4(3)
C22 C23 C24 C25 0.0(3)
C23 C24 C25 C26 0.3(3)
C24 C25 C26 C21 -0.1(3)
C24 C25 C26 P1 -179.23(14)
O1 C21 C26 C25 -179.90(16)
C22 C21 C26 C25 -0.4(2)
O1 C21 C26 P1 -0.8(2)
C22 C21 C26 P1 178.78(13)
C31 P1 C26 C25 -72.36(16)
C27 P1 C26 C25 60.04(17)
C31 P1 C26 C21 108.50(15)
C27 P1 C26 C21 -119.11(15)
C26 P1 C27 C30 149.42(14)
C31 P1 C27 C30 -80.89(16)
C26 P1 C27 C29 -88.31(17)
C31 P1 C27 C29 41.38(19)
C26 P1 C27 C28 31.49(17)
C31 P1 C27 C28 161.18(14)
C26 P1 C31 C33 -179.91(13)
C27 P1 C31 C33 49.60(18)
C26 P1 C31 C34 -62.27(16)
C27 P1 C31 C34 167.24(14)
C26 P1 C31 C32 56.17(17)
C27 P1 C31 C32 -74.32(18)
O1 Zr1 C35 C36 -17.4(11)
C4 Zr1 C35 C36 -127.3(11)
C11 Zr1 C35 C36 78.1(11)
C3 Zr1 C35 C36 -97.2(11)
C13 Zr1 C35 C36 116.1(11)
C2 Zr1 C35 C36 -108.2(11)
C12 Zr1 C35 C36 116.0(11)
C15 Zr1 C35 C36 63.7(11)
C14 Zr1 C35 C36 85.4(11)
C1 Zr1 C35 C36 -141.1(11)
C5 Zr1 C35 C36 -154.1(11)
Zr1 C35 C36 C37 -71(3)
C35 C36 C37 C38 173(3)
C35 C36 C37 C42 -7(3)
C42 C37 C38 C39 -1.0(3)
C36 C37 C38 C39 178.87(19)
C37 C38 C39 C40 0.2(3)
C38 C39 C40 C41 0.7(3)
C39 C40 C41 C42 -0.7(3)
C40 C41 C42 C37 -0.1(3)
C38 C37 C42 C41 0.9(3)
C36 C37 C42 C41 -178.91(19)
C49 B1 C43 C44 16.1(2)
C61 B1 C43 C44 132.56(18)
C55 B1 C43 C44 -105.52(19)
C49 B1 C43 C48 -169.10(16)
C61 B1 C43 C48 -52.7(2)
C55 B1 C43 C48 69.26(19)
C48 C43 C44 F1 -178.61(15)
B1 C43 C44 F1 -3.6(3)
C48 C43 C44 C45 2.3(3)
B1 C43 C44 C45 177.39(17)
F1 C44 C45 F2 -0.3(2)
C43 C44 C45 F2 178.78(16)
F1 C44 C45 C46 -178.87(16)
C43 C44 C45 C46 0.2(3)
F2 C45 C46 F3 -1.4(3)
C44 C45 C46 F3 177.13(16)
F2 C45 C46 C47 179.84(17)
C44 C45 C46 C47 -1.6(3)
F3 C46 C47 F4 0.3(3)
C45 C46 C47 F4 179.02(17)
F3 C46 C47 C48 -178.50(16)
C45 C46 C47 C48 0.3(3)
F4 C47 C48 F5 3.4(2)
C46 C47 C48 F5 -177.80(16)
F4 C47 C48 C43 -176.11(16)
C46 C47 C48 C43 2.7(3)
C44 C43 C48 F5 176.68(15)
B1 C43 C48 F5 1.2(2)
C44 C43 C48 C47 -3.8(3)
B1 C43 C48 C47 -179.25(17)
C61 B1 C49 C54 108.27(19)
C55 B1 C49 C54 -14.5(3)
C43 B1 C49 C54 -129.04(18)
C61 B1 C49 C50 -68.6(2)
C55 B1 C49 C50 168.64(16)
C43 B1 C49 C50 54.1(2)
C54 C49 C50 F6 -179.00(16)
B1 C49 C50 F6 -1.7(3)
C54 C49 C50 C51 2.5(3)
B1 C49 C50 C51 179.74(19)
F6 C50 C51 F7 -0.1(3)
C49 C50 C51 F7 178.4(2)
F6 C50 C51 C52 -178.3(2)
C49 C50 C51 C52 0.3(3)
F7 C51 C52 F8 -0.5(3)
C50 C51 C52 F8 177.6(2)
F7 C51 C52 C53 -179.3(2)
C50 C51 C52 C53 -1.1(3)
F8 C52 C53 F9 -1.0(3)
C51 C52 C53 F9 177.70(19)
F8 C52 C53 C54 -179.69(19)
C51 C52 C53 C54 -1.0(3)
F9 C53 C54 F10 4.4(3)
C52 C53 C54 F10 -176.90(18)
F9 C53 C54 C49 -174.50(17)
C52 C53 C54 C49 4.2(3)
C50 C49 C54 F10 176.42(16)
B1 C49 C54 F10 -0.6(3)
C50 C49 C54 C53 -4.7(3)
B1 C49 C54 C53 178.28(18)
C49 B1 C55 C56 136.37(18)
C61 B1 C55 C56 19.8(2)
C43 B1 C55 C56 -102.1(2)
C49 B1 C55 C60 -51.1(2)
C61 B1 C55 C60 -167.65(15)
C43 B1 C55 C60 70.43(19)
C60 C55 C56 F11 -179.18(16)
B1 C55 C56 F11 -6.2(3)
C60 C55 C56 C57 1.2(3)
B1 C55 C56 C57 174.15(18)
F11 C56 C57 F12 1.2(3)
C55 C56 C57 F12 -179.10(18)
F11 C56 C57 C58 -178.04(18)
C55 C56 C57 C58 1.6(3)
F12 C57 C58 F13 -0.5(3)
C56 C57 C58 F13 178.79(18)
F12 C57 C58 C59 178.56(18)
C56 C57 C58 C59 -2.2(3)
F13 C58 C59 F14 1.8(3)
C57 C58 C59 F14 -177.19(17)
F13 C58 C59 C60 178.93(16)
C57 C58 C59 C60 -0.1(3)
F14 C59 C60 F15 1.2(2)
C58 C59 C60 F15 -175.92(15)
F14 C59 C60 C55 -179.71(15)
C58 C59 C60 C55 3.2(3)
C56 C55 C60 F15 175.50(15)
B1 C55 C60 F15 2.0(2)
C56 C55 C60 C59 -3.6(3)
B1 C55 C60 C59 -177.11(16)
C49 B1 C61 C62 -65.9(2)
C55 B1 C61 C62 56.8(2)
C43 B1 C61 C62 171.65(16)
C49 B1 C61 C66 108.9(2)
C55 B1 C61 C66 -128.36(19)
C43 B1 C61 C66 -13.6(3)
C66 C61 C62 F16 -177.57(16)
B1 C61 C62 F16 -2.1(3)
C66 C61 C62 C63 2.7(3)
B1 C61 C62 C63 178.22(18)
F16 C62 C63 F17 -0.3(3)
C61 C62 C63 F17 179.43(18)
F16 C62 C63 C64 179.43(17)
C61 C62 C63 C64 -0.8(3)
F17 C63 C64 F18 0.2(3)
C62 C63 C64 F18 -179.56(18)
F17 C63 C64 C65 179.00(18)
C62 C63 C64 C65 -0.7(3)
F18 C64 C65 F19 0.6(3)
C63 C64 C65 F19 -178.24(18)
F18 C64 C65 C66 179.02(18)
C63 C64 C65 C66 0.2(3)
F19 C65 C66 F20 1.4(3)
C64 C65 C66 F20 -177.04(18)
F19 C65 C66 C61 -179.62(17)
C64 C65 C66 C61 2.0(3)
C62 C61 C66 F20 175.71(17)
B1 C61 C66 F20 0.7(3)
C62 C61 C66 C65 -3.3(3)
B1 C61 C66 C65 -178.30(18)
C72 C67 C68 C69 0.0
Cl1 C67 C68 C69 -178.3(4)
C67 C68 C69 C70 0.0
C68 C69 C70 C71 0.0
C69 C70 C71 C72 0.0
C70 C71 C72 C67 0.0
C68 C67 C72 C71 0.0
Cl1 C67 C72 C71 178.3(3)
